data_2311360
loop_
_publ_author_name
'Lef\`evre, Robin'
'Berthebaud, David'
'Gascoin, Franck'

_publ_section_title
;
 Substitution of indium for chromium in TlIn<sub>5-<i>x</i></sub> Cr <sub>
 <i>x</i> </sub> Se<sub>8</sub>: crystal structure of
 TlIn<sub>4.811(5)</sub>Cr<sub>0.189(5)</sub>Se<sub>8</sub>.
;
_journal_coeditor_code WM5368
_journal_issue 'Pt 4'
_journal_name_full 'Acta crystallographica. Section E, Crystallographic communications'
_journal_page_first 500
_journal_page_last 502
_journal_paper_doi 10.1107/S2056989017003292
_journal_volume 73
_journal_year 2017
_chemical_formula_iupac 'Tl In4.811 Cr0.189 Se8'
_chemical_formula_structural 'Cr0.189 In4.811 Se8 Tl'
_chemical_formula_sum 'Cr0.189 In4.811 Se8 Tl'
_chemical_formula_weight 1398.3
_chemical_name_systematic
;
Thallium penta(indium/chromium) octaselenide
;
_space_group_IT_number 12
_space_group_name_Hall '-C 2y'
_space_group_name_H-M_alt 'C 1 2/m 1'
_symmetry_cell_setting monoclinic
_symmetry_space_group_name_Hall '-C 2y'
_symmetry_space_group_name_H-M 'C 1 2/m 1'
_audit_creation_method 'Jana2006 Version : 30/05/2016'
_cell_angle_alpha 90
_cell_angle_beta 101.645(5)
_cell_angle_gamma 90
_cell_formula_units_Z 2
_cell_length_a 19.8257(18)
_cell_length_b 3.9754(4)
_cell_length_c 9.5881(9)
_cell_measurement_reflns_used 2692
_cell_measurement_temperature 293
_cell_measurement_theta_max 32.827
_cell_measurement_theta_min 2.696
_cell_volume 740.13(12)
_computing_cell_refinement
;
SAINT (Bruker, 2004)
;
_computing_data_collection
;
APEX2 (Bruker, 2004)
;
_computing_data_reduction
;
SAINT (Bruker, 2004)
;
_computing_molecular_graphics
;
DIAMOND (Brandenburg & Putz, 2014)
;
_computing_publication_material
;
JANA2006 (Pet\<r\'i\<cek <i>et al.</i>,  2014) and publCIF (Westrip,
2010)
;
_computing_structure_refinement
;
JANA2006 (Pet\<r\'i\<cek <i>et al.</i>,  2014)
;
_computing_structure_solution
;
SUPERFLIP (Palatinus & Chapuis, 2007)
;
_diffrn_ambient_temperature 293
_diffrn_detector_area_resol_mean 8.3333
_diffrn_measured_fraction_theta_full 0.98
_diffrn_measured_fraction_theta_max 0.97
_diffrn_measurement_device 'Four-circle diffractometer'
_diffrn_measurement_device_type 'Bruker APEXII CCD area detector'
_diffrn_measurement_method '\w and \f scans'
_diffrn_radiation_monochromator graphite
_diffrn_radiation_source 'X-ray tube'
_diffrn_radiation_type 'Mo K\a'
_diffrn_radiation_wavelength 0.71073
_diffrn_reflns_av_R_equivalents 0.028
_diffrn_reflns_limit_h_max 26
_diffrn_reflns_limit_h_min -30
_diffrn_reflns_limit_k_max 6
_diffrn_reflns_limit_k_min -5
_diffrn_reflns_limit_l_max 14
_diffrn_reflns_limit_l_min -12
_diffrn_reflns_number 5647
_diffrn_reflns_theta_full 32.65
_diffrn_reflns_theta_max 33.19
_diffrn_reflns_theta_min 2.1
_exptl_absorpt_coefficient_mu 37.981
_exptl_absorpt_correction_T_max 0.7465
_exptl_absorpt_correction_T_min 0.4050
_exptl_absorpt_correction_type numerical
_exptl_absorpt_process_details
;
(<i>SADABS</i>; Bruker, 2004)
;
_exptl_crystal_colour black
_exptl_crystal_density_diffrn 6.2743
_exptl_crystal_description Irregular
_exptl_crystal_F_000 1187
_exptl_crystal_size_max 0.128
_exptl_crystal_size_mid 0.109
_exptl_crystal_size_min 0.099
_refine_diff_density_max 1.41
_refine_diff_density_min -1.69
_refine_ls_extinction_method none
_refine_ls_goodness_of_fit_ref 1.34
_refine_ls_number_constraints 4
_refine_ls_number_parameters 50
_refine_ls_number_reflns 1537
_refine_ls_number_restraints 0
_refine_ls_R_factor_all 0.0463
_refine_ls_R_factor_gt 0.0302
_refine_ls_shift/su_max 0.0026
_refine_ls_shift/su_mean 0.0008
_refine_ls_structure_factor_coef F
_refine_ls_weighting_details w=1/(\s^2^(F)+0.0001F^2^)
_refine_ls_weighting_scheme sigma
_refine_ls_wR_factor_gt 0.0297
_refine_ls_wR_factor_ref 0.0308
_reflns_number_gt 1181
_reflns_number_total 1537
_reflns_threshold_expression I>3\s(I)
_cod_data_source_file wm5368sup1.cif
_cod_data_source_block I
_cod_original_sg_symbol_H-M 'C 2/m'
_cod_database_code 2311360

loop_
_space_group_symop_id
_space_group_symop_operation_xyz
1 x,y,z
2 -x,y,-z
3 -x,-y,-z
4 x,-y,z
5 x+1/2,y+1/2,z
6 -x+1/2,y+1/2,-z
7 -x+1/2,-y+1/2,-z
8 x+1/2,-y+1/2,z

loop_
_atom_site_type_symbol
_atom_site_label
_atom_site_fract_x
_atom_site_fract_y
_atom_site_fract_z
_atom_site_U_iso_or_equiv
_atom_site_adp_type
_atom_site_calc_flag
_atom_site_occupancy
Tl Tl1 0.46491(5) 0 0.52551(8) 0.0407(3) Uani d 0.4631(16)
Tl Tl2 0 0.5 0.5 0.032(2) Uiso d 0.074(3)
In In1 0 0 0 0.0155(2) Uani d 0.811(5)
Cr Cr 0 0 0 0.0155(2) Uani d 0.189(5)
In In2 0.28034(3) 0 0.66298(5) 0.02131(15) Uani d 1
In In3 0.36250(2) 0 0.10972(5) 0.02052(15) Uani d 1
Se Se1 0.24067(3) 0 0.15323(6) 0.01295(17) Uani d 1
Se Se2 0.16279(4) 0 0.47058(7) 0.0197(2) Uani d 1
Se Se3 0.58556(3) 0 0.11945(6) 0.01640(19) Uani d 1
Se Se4 0.06189(3) 0 0.76833(7) 0.01829(19) Uani d 1

loop_
_atom_site_aniso_label
_atom_site_aniso_U_11
_atom_site_aniso_U_22
_atom_site_aniso_U_33
_atom_site_aniso_U_12
_atom_site_aniso_U_13
_atom_site_aniso_U_23
_atom_site_aniso_type_symbol
Tl1 0.0434(6) 0.0352(4) 0.0376(4) 0 -0.0058(3) 0 Tl
In1 0.0110(4) 0.0129(4) 0.0240(4) 0 0.0069(3) 0 In
Cr 0.0110(4) 0.0129(4) 0.0240(4) 0 0.0069(3) 0 Cr
In2 0.0346(3) 0.0138(2) 0.01692(19) 0 0.00868(19) 0 In
In3 0.0158(2) 0.0166(2) 0.0327(3) 0 0.01323(19) 0 In
Se1 0.0129(3) 0.0129(3) 0.0142(3) 0 0.0053(2) 0 Se
Se2 0.0256(4) 0.0174(3) 0.0183(3) 0 0.0094(2) 0 Se
Se3 0.0121(3) 0.0179(3) 0.0187(3) 0 0.0019(2) 0 Se
Se4 0.0189(3) 0.0153(3) 0.0204(3) 0 0.0035(2) 0 Se

loop_
_atom_type_symbol
_atom_type_scat_dispersion_real
_atom_type_scat_dispersion_imag
_atom_type_scat_source
Cr 0.3209 0.6236 'International Tables Vol C tables 4.2.6.8 and 6.1.1.1'
In -0.7276 1.3100 'International Tables Vol C tables 4.2.6.8 and 6.1.1.1'
Se -0.0929 2.2259 'International Tables Vol C tables 4.2.6.8 and 6.1.1.1'
Tl -2.8358 9.6688 'International Tables Vol C tables 4.2.6.8 and 6.1.1.1'

loop_
_geom_angle_atom_site_label_1
_geom_angle_atom_site_label_2
_geom_angle_atom_site_label_3
_geom_angle_site_symmetry_1
_geom_angle_site_symmetry_3
_geom_angle
Tl1 Tl1 Tl1 1_545 1_565 180.0(5)
Tl1 Tl1 Tl1 1_545 2_656 90.00(2)
Tl1 Tl1 Tl2 1_545 5_545 90.00(2)
Tl1 Tl1 Se2 1_545 6_546 51.949(18)
Tl1 Tl1 Se2 1_545 6_556 128.05(3)
Tl1 Tl1 Se3 1_545 2_656 90.000(18)
Tl1 Tl1 Se4 1_545 5_545 53.678(14)
Tl1 Tl1 Se4 1_545 5_555 126.32(2)
Tl1 Tl1 Se4 1_545 6_546 54.236(14)
Tl1 Tl1 Se4 1_545 6_556 125.76(2)
Tl1 Tl1 Tl1 1_565 2_656 90.00(2)
Tl1 Tl1 Tl2 1_565 5_545 90.00(2)
Tl1 Tl1 Se2 1_565 6_546 128.05(3)
Tl1 Tl1 Se2 1_565 6_556 51.949(18)
Tl1 Tl1 Se3 1_565 2_656 90.000(18)
Tl1 Tl1 Se4 1_565 5_545 126.32(2)
Tl1 Tl1 Se4 1_565 5_555 53.678(14)
Tl1 Tl1 Se4 1_565 6_546 125.76(2)
Tl1 Tl1 Se4 1_565 6_556 54.236(14)
Tl1 Tl1 Se2 2_656 6_546 138.86(2)
Tl1 Tl1 Se2 2_656 6_556 138.86(2)
Tl1 Tl1 Se3 2_656 2_656 134.67(5)
Tl1 Tl1 Se4 2_656 5_545 78.22(4)
Tl1 Tl1 Se4 2_656 5_555 78.22(4)
Tl1 Tl1 Se4 2_656 6_546 75.00(4)
Tl1 Tl1 Se4 2_656 6_556 75.00(4)
Tl2 Tl1 Se2 5_545 6_546 138.86(3)
Tl2 Tl1 Se2 5_545 6_556 138.86(3)
Tl2 Tl1 Se3 5_545 2_656 134.67(7)
Tl2 Tl1 Se4 5_545 5_545 78.22(5)
Tl2 Tl1 Se4 5_545 5_555 78.22(5)
Tl2 Tl1 Se4 5_545 6_546 75.00(5)
Tl2 Tl1 Se4 5_545 6_556 75.00(5)
Se2 Tl1 Se2 6_546 6_556 76.10(3)
Se2 Tl1 Se3 6_546 2_656 68.55(2)
Se2 Tl1 Se4 6_546 5_545 88.171(18)
Se2 Tl1 Se4 6_546 5_555 134.29(3)
Se2 Tl1 Se4 6_546 6_546 69.98(2)
Se2 Tl1 Se4 6_546 6_556 112.22(3)
Se2 Tl1 Se3 6_556 2_656 68.55(2)
Se2 Tl1 Se4 6_556 5_545 134.29(3)
Se2 Tl1 Se4 6_556 5_555 88.171(18)
Se2 Tl1 Se4 6_556 6_546 112.22(3)
Se2 Tl1 Se4 6_556 6_556 69.98(2)
Se3 Tl1 Se4 2_656 5_545 65.75(2)
Se3 Tl1 Se4 2_656 5_555 65.75(2)
Se3 Tl1 Se4 2_656 6_546 136.79(2)
Se3 Tl1 Se4 2_656 6_556 136.79(2)
Se4 Tl1 Se4 5_545 5_555 72.64(2)
Se4 Tl1 Se4 5_545 6_546 101.558(16)
Se4 Tl1 Se4 5_545 6_556 153.22(4)
Se4 Tl1 Se4 5_555 6_546 153.22(4)
Se4 Tl1 Se4 5_555 6_556 101.558(16)
Se4 Tl1 Se4 6_546 6_556 71.529(19)
Tl1 Tl2 Tl1 5_455 6_556 180.0(5)
Tl1 Tl2 Tl2 5_455 1_545 90
Tl1 Tl2 Tl2 5_455 1_565 90
Tl1 Tl2 Se2 5_455 . 146.55(2)
Tl1 Tl2 Se2 5_455 1_565 146.55(2)
Tl1 Tl2 Se2 5_455 2_556 33.45(2)
Tl1 Tl2 Se2 5_455 2_566 33.45(2)
Tl1 Tl2 Se4 5_455 . 88.30(5)
Tl1 Tl2 Se4 5_455 1_565 88.30(5)
Tl1 Tl2 Se4 5_455 2_556 91.70(5)
Tl1 Tl2 Se4 5_455 2_566 91.70(5)
Tl1 Tl2 Tl2 6_556 1_545 90
Tl1 Tl2 Tl2 6_556 1_565 90
Tl1 Tl2 Se2 6_556 . 33.45(2)
Tl1 Tl2 Se2 6_556 1_565 33.45(2)
Tl1 Tl2 Se2 6_556 2_556 146.55(2)
Tl1 Tl2 Se2 6_556 2_566 146.55(2)
Tl1 Tl2 Se4 6_556 . 91.70(5)
Tl1 Tl2 Se4 6_556 1_565 91.70(5)
Tl1 Tl2 Se4 6_556 2_556 88.30(5)
Tl1 Tl2 Se4 6_556 2_566 88.30(5)
Tl2 Tl2 Tl2 1_545 1_565 180.0(5)
Tl2 Tl2 Se2 1_545 . 58.907(6)
Tl2 Tl2 Se2 1_545 1_565 121.093(6)
Tl2 Tl2 Se2 1_545 2_556 58.907(6)
Tl2 Tl2 Se2 1_545 2_566 121.093(6)
Tl2 Tl2 Se4 1_545 . 52.785(7)
Tl2 Tl2 Se4 1_545 1_565 127.215(7)
Tl2 Tl2 Se4 1_545 2_556 52.785(7)
Tl2 Tl2 Se4 1_545 2_566 127.215(7)
Tl2 Tl2 Se2 1_565 . 121.093(6)
Tl2 Tl2 Se2 1_565 1_565 58.907(6)
Tl2 Tl2 Se2 1_565 2_556 121.093(6)
Tl2 Tl2 Se2 1_565 2_566 58.907(6)
Tl2 Tl2 Se4 1_565 . 127.215(7)
Tl2 Tl2 Se4 1_565 1_565 52.785(7)
Tl2 Tl2 Se4 1_565 2_556 127.215(7)
Tl2 Tl2 Se4 1_565 2_566 52.785(7)
Se2 Tl2 Se2 . 1_565 62.186(10)
Se2 Tl2 Se2 . 2_556 117.814(10)
Se2 Tl2 Se2 . 2_566 180.0(5)
Se2 Tl2 Se4 . . 63.828(16)
Se2 Tl2 Se4 . 1_565 100.580(14)
Se2 Tl2 Se4 . 2_556 79.420(14)
Se2 Tl2 Se4 . 2_566 116.172(16)
Se2 Tl2 Se2 1_565 2_556 180.0(5)
Se2 Tl2 Se2 1_565 2_566 117.814(10)
Se2 Tl2 Se4 1_565 . 100.580(14)
Se2 Tl2 Se4 1_565 1_565 63.828(16)
Se2 Tl2 Se4 1_565 2_556 116.172(16)
Se2 Tl2 Se4 1_565 2_566 79.420(14)
Se2 Tl2 Se2 2_556 2_566 62.186(10)
Se2 Tl2 Se4 2_556 . 79.420(14)
Se2 Tl2 Se4 2_556 1_565 116.172(16)
Se2 Tl2 Se4 2_556 2_556 63.828(16)
Se2 Tl2 Se4 2_556 2_566 100.580(14)
Se2 Tl2 Se4 2_566 . 116.172(16)
Se2 Tl2 Se4 2_566 1_565 79.420(14)
Se2 Tl2 Se4 2_566 2_556 100.580(14)
Se2 Tl2 Se4 2_566 2_566 63.828(16)
Se4 Tl2 Se4 . 1_565 74.429(12)
Se4 Tl2 Se4 . 2_556 105.571(12)
Se4 Tl2 Se4 . 2_566 180.0(5)
Se4 Tl2 Se4 1_565 2_556 180.0(5)
Se4 Tl2 Se4 1_565 2_566 105.571(12)
Se4 Tl2 Se4 2_556 2_566 74.429(12)
In1 In1 In1 1_545 1_565 180.0(5)
In1 In1 In3 1_545 5_445 57.447(5)
In1 In1 In3 1_545 5_455 122.553(5)
In1 In1 In3 1_545 6_545 57.447(5)
In1 In1 In3 1_545 6_555 122.553(5)
In1 In1 Se3 1_545 5_445 42.872(10)
In1 In1 Se3 1_545 5_455 137.128(10)
In1 In1 Se3 1_545 6_545 42.872(10)
In1 In1 Se3 1_545 6_555 137.128(10)
In1 In1 Se4 1_545 1_554 90
In1 In1 Se4 1_545 2_556 90
In1 In1 Cr 1_565 1_545 180.0(5)
In1 In1 In3 1_565 5_445 122.553(5)
In1 In1 In3 1_565 5_455 57.447(5)
In1 In1 In3 1_565 6_545 122.553(5)
In1 In1 In3 1_565 6_555 57.447(5)
In1 In1 Se3 1_565 5_445 137.128(10)
In1 In1 Se3 1_565 5_455 42.872(10)
In1 In1 Se3 1_565 6_545 137.128(10)
In1 In1 Se3 1_565 6_555 42.872(10)
In1 In1 Se4 1_565 1_554 90
In1 In1 Se4 1_565 2_556 90
Cr In1 Cr 1_545 1_565 180.0(5)
Cr In1 In3 1_545 5_445 57.447(5)
Cr In1 In3 1_545 5_455 122.553(5)
Cr In1 In3 1_545 6_545 57.447(5)
Cr In1 In3 1_545 6_555 122.553(5)
Cr In1 Se3 1_545 5_445 42.872(10)
Cr In1 Se3 1_545 5_455 137.128(10)
Cr In1 Se3 1_545 6_545 42.872(10)
Cr In1 Se3 1_545 6_555 137.128(10)
Cr In1 In3 1_565 5_445 122.553(5)
Cr In1 In3 1_565 5_455 57.447(5)
Cr In1 In3 1_565 6_545 122.553(5)
Cr In1 In3 1_565 6_555 57.447(5)
Cr In1 Se3 1_565 5_445 137.128(10)
Cr In1 Se3 1_565 5_455 42.872(10)
Cr In1 Se3 1_565 6_545 137.128(10)
Cr In1 Se3 1_565 6_555 42.872(10)
In3 In1 In3 5_445 5_455 65.105(9)
In3 In1 In3 5_445 6_545 114.895(9)
In3 In1 In3 5_445 6_555 180.0(5)
In3 In1 Se3 5_445 5_445 85.411(15)
In3 In1 Se3 5_445 5_455 135.128(16)
In3 In1 Se3 5_445 6_545 44.872(16)
In3 In1 Se3 5_445 6_555 94.589(15)
In3 In1 Se4 5_445 1_554 134.936(11)
In3 In1 Se4 5_445 2_556 45.064(11)
In3 In1 In3 5_455 6_545 180.0(5)
In3 In1 In3 5_455 6_555 114.895(9)
In3 In1 Se3 5_455 5_445 135.128(16)
In3 In1 Se3 5_455 5_455 85.411(15)
In3 In1 Se3 5_455 6_545 94.589(15)
In3 In1 Se3 5_455 6_555 44.872(16)
In3 In1 Se4 5_455 1_554 134.936(11)
In3 In1 Se4 5_455 2_556 45.064(11)
In3 In1 In3 6_545 6_555 65.105(9)
In3 In1 Se3 6_545 5_445 44.872(16)
In3 In1 Se3 6_545 5_455 94.589(15)
In3 In1 Se3 6_545 6_545 85.411(15)
In3 In1 Se3 6_545 6_555 135.128(16)
In3 In1 Se4 6_545 1_554 45.064(11)
In3 In1 Se4 6_545 2_556 134.936(11)
In3 In1 Se3 6_555 5_445 94.589(15)
In3 In1 Se3 6_555 5_455 44.872(16)
In3 In1 Se3 6_555 6_545 135.128(16)
In3 In1 Se3 6_555 6_555 85.411(15)
In3 In1 Se4 6_555 1_554 45.064(11)
In3 In1 Se4 6_555 2_556 134.936(11)
Se3 In1 Se3 5_445 5_455 94.256(15)
Se3 In1 Se3 5_445 6_545 85.744(15)
Se3 In1 Se3 5_445 6_555 180.0(5)
Se3 In1 Se4 5_445 1_554 89.889(17)
Se3 In1 Se4 5_445 2_556 90.111(17)
Se3 In1 Se3 5_455 6_545 180.0(5)
Se3 In1 Se3 5_455 6_555 85.744(15)
Se3 In1 Se4 5_455 1_554 89.889(17)
Se3 In1 Se4 5_455 2_556 90.111(17)
Se3 In1 Se3 6_545 6_555 94.256(15)
Se3 In1 Se4 6_545 1_554 90.111(17)
Se3 In1 Se4 6_545 2_556 89.889(17)
Se3 In1 Se4 6_555 1_554 90.111(17)
Se3 In1 Se4 6_555 2_556 89.889(17)
In1 Cr In3 1_545 5_445 57.447(5)
In1 Cr In3 1_545 5_455 122.553(5)
In1 Cr In3 1_545 6_545 57.447(5)
In1 Cr In3 1_545 6_555 122.553(5)
In1 Cr Se3 1_545 5_445 42.872(10)
In1 Cr Se3 1_545 5_455 137.128(10)
In1 Cr Se3 1_545 6_545 42.872(10)
In1 Cr Se3 1_545 6_555 137.128(10)
In1 Cr In3 1_565 5_445 122.553(5)
In1 Cr In3 1_565 5_455 57.447(5)
In1 Cr In3 1_565 6_545 122.553(5)
In1 Cr In3 1_565 6_555 57.447(5)
In1 Cr Se3 1_565 5_445 137.128(10)
In1 Cr Se3 1_565 5_455 42.872(10)
In1 Cr Se3 1_565 6_545 137.128(10)
In1 Cr Se3 1_565 6_555 42.872(10)
Cr Cr Cr 1_545 1_565 180.0(5)
Cr Cr In3 1_545 5_445 57.447(5)
Cr Cr In3 1_545 5_455 122.553(5)
Cr Cr In3 1_545 6_545 57.447(5)
Cr Cr In3 1_545 6_555 122.553(5)
Cr Cr Se3 1_545 5_445 42.872(10)
Cr Cr Se3 1_545 5_455 137.128(10)
Cr Cr Se3 1_545 6_545 42.872(10)
Cr Cr Se3 1_545 6_555 137.128(10)
Cr Cr In3 1_565 5_445 122.553(5)
Cr Cr In3 1_565 5_455 57.447(5)
Cr Cr In3 1_565 6_545 122.553(5)
Cr Cr In3 1_565 6_555 57.447(5)
Cr Cr Se3 1_565 5_445 137.128(10)
Cr Cr Se3 1_565 5_455 42.872(10)
Cr Cr Se3 1_565 6_545 137.128(10)
Cr Cr Se3 1_565 6_555 42.872(10)
In3 Cr In3 5_445 5_455 65.105(9)
In3 Cr In3 5_445 6_545 114.895(9)
In3 Cr In3 5_445 6_555 180.0(5)
In3 Cr Se3 5_445 5_445 85.411(15)
In3 Cr Se3 5_445 5_455 135.128(16)
In3 Cr Se3 5_445 6_545 44.872(16)
In3 Cr Se3 5_445 6_555 94.589(15)
In3 Cr Se4 5_445 1_554 134.936(11)
In3 Cr Se4 5_445 2_556 45.064(11)
In3 Cr In3 5_455 6_545 180.0(5)
In3 Cr In3 5_455 6_555 114.895(9)
In3 Cr Se3 5_455 5_445 135.128(16)
In3 Cr Se3 5_455 5_455 85.411(15)
In3 Cr Se3 5_455 6_545 94.589(15)
In3 Cr Se3 5_455 6_555 44.872(16)
In3 Cr Se4 5_455 1_554 134.936(11)
In3 Cr Se4 5_455 2_556 45.064(11)
In3 Cr In3 6_545 6_555 65.105(9)
In3 Cr Se3 6_545 5_445 44.872(16)
In3 Cr Se3 6_545 5_455 94.589(15)
In3 Cr Se3 6_545 6_545 85.411(15)
In3 Cr Se3 6_545 6_555 135.128(16)
In3 Cr Se4 6_545 1_554 45.064(11)
In3 Cr Se4 6_545 2_556 134.936(11)
In3 Cr Se3 6_555 5_445 94.589(15)
In3 Cr Se3 6_555 5_455 44.872(16)
In3 Cr Se3 6_555 6_545 135.128(16)
In3 Cr Se3 6_555 6_555 85.411(15)
In3 Cr Se4 6_555 1_554 45.064(11)
In3 Cr Se4 6_555 2_556 134.936(11)
Se3 Cr Se3 5_445 5_455 94.256(15)
Se3 Cr Se3 5_445 6_545 85.744(15)
Se3 Cr Se3 5_445 6_555 180.0(5)
Se3 Cr Se4 5_445 1_554 89.889(17)
Se3 Cr Se4 5_445 2_556 90.111(17)
Se3 Cr Se3 5_455 6_545 180.0(5)
Se3 Cr Se3 5_455 6_555 85.744(15)
Se3 Cr Se4 5_455 1_554 89.889(17)
Se3 Cr Se4 5_455 2_556 90.111(17)
Se3 Cr Se3 6_545 6_555 94.256(15)
Se3 Cr Se4 6_545 1_554 90.111(17)
Se3 Cr Se4 6_545 2_556 89.889(17)
Se3 Cr Se4 6_555 1_554 90.111(17)
Se3 Cr Se4 6_555 2_556 89.889(17)
In2 In2 In2 1_545 6_546 57.450(8)
In2 In2 In2 1_545 6_556 122.550(12)
In2 In2 Se1 1_545 6_546 43.568(12)
In2 In2 Se1 1_545 6_556 136.432(19)
In2 In2 Se2 1_545 6_546 43.241(14)
In2 In2 Se2 1_545 6_556 136.76(2)
In2 In2 Se3 1_545 2_656 90.000(9)
In2 In2 In2 1_565 6_546 122.550(12)
In2 In2 In2 1_565 6_556 57.450(8)
In2 In2 Se1 1_565 6_546 136.432(19)
In2 In2 Se1 1_565 6_556 43.568(12)
In2 In2 Se2 1_565 6_546 136.76(2)
In2 In2 Se2 1_565 6_556 43.241(14)
In2 In2 In2 6_546 6_556 65.100(11)
In2 In2 Se1 6_546 6_546 95.040(13)
In2 In2 Se1 6_546 6_556 150.17(2)
In2 In2 Se2 6_546 . 47.491(14)
In2 In2 Se2 6_546 6_546 46.041(16)
In2 In2 Se2 6_546 6_556 95.149(19)
In2 In2 Se3 6_546 2_656 132.304(17)
In2 In2 Se1 6_556 6_546 150.17(2)
In2 In2 Se1 6_556 6_556 95.040(13)
In2 In2 Se2 6_556 . 47.491(14)
In2 In2 Se2 6_556 6_546 95.149(19)
In2 In2 Se2 6_556 6_556 46.041(16)
In2 In2 Se3 6_556 2_656 132.304(17)
Se1 In2 Se1 6_546 6_556 92.86(2)
Se1 In2 Se2 6_546 . 102.70(2)
Se1 In2 Se2 6_546 6_546 84.510(16)
Se1 In2 Se2 6_546 6_556 163.74(3)
Se1 In2 Se3 6_546 2_656 77.503(18)
Se1 In2 Se2 6_556 . 102.70(2)
Se1 In2 Se2 6_556 6_546 163.74(3)
Se1 In2 Se2 6_556 6_556 84.510(16)
Se1 In2 Se3 6_556 2_656 77.503(18)
Se2 In2 Se2 . 6_546 93.53(2)
Se2 In2 Se2 . 6_556 93.53(2)
Se2 In2 Se3 . 2_656 179.70(3)
Se2 In2 Se2 6_546 6_556 93.52(2)
Se2 In2 Se3 6_546 2_656 86.26(2)
Se2 In2 Se3 6_556 2_656 86.26(2)
In1 In3 In1 5_545 5_555 65.105(11)
In1 In3 Cr 5_545 5_545 0.0(5)
In1 In3 Cr 5_545 5_555 65.105(11)
In1 In3 In3 5_545 1_545 57.447(8)
In1 In3 In3 5_545 1_565 122.553(14)
In1 In3 Se1 5_545 . 146.097(7)
In1 In3 Se1 5_545 6_545 81.246(13)
In1 In3 Se1 5_545 6_555 117.067(18)
In1 In3 Se3 5_545 2_655 47.199(12)
In1 In3 Se4 5_545 6_546 47.930(17)
In1 In3 Se4 5_545 6_556 98.44(2)
In1 In3 Cr 5_555 5_545 65.105(11)
In1 In3 Cr 5_555 5_555 0.0(5)
In1 In3 In3 5_555 1_545 122.553(14)
In1 In3 In3 5_555 1_565 57.447(8)
In1 In3 Se1 5_555 . 146.097(7)
In1 In3 Se1 5_555 6_545 117.067(18)
In1 In3 Se1 5_555 6_555 81.246(13)
In1 In3 Se3 5_555 2_655 47.199(12)
In1 In3 Se4 5_555 6_546 98.44(2)
In1 In3 Se4 5_555 6_556 47.930(17)
Cr In3 Cr 5_545 5_555 65.105(11)
Cr In3 In3 5_545 1_545 57.447(8)
Cr In3 In3 5_545 1_565 122.553(14)
Cr In3 Se1 5_545 . 146.097(7)
Cr In3 Se1 5_545 6_545 81.246(13)
Cr In3 Se1 5_545 6_555 117.067(18)
Cr In3 Se3 5_545 2_655 47.199(12)
Cr In3 Se4 5_545 6_546 47.930(17)
Cr In3 Se4 5_545 6_556 98.44(2)
Cr In3 In3 5_555 1_545 122.553(14)
Cr In3 In3 5_555 1_565 57.447(8)
Cr In3 Se1 5_555 . 146.097(7)
Cr In3 Se1 5_555 6_545 117.067(18)
Cr In3 Se1 5_555 6_555 81.246(13)
Cr In3 Se3 5_555 2_655 47.199(12)
Cr In3 Se4 5_555 6_546 98.44(2)
Cr In3 Se4 5_555 6_556 47.930(17)
In3 In3 In3 1_545 1_565 180.0(5)
In3 In3 Se1 1_545 6_545 55.649(9)
In3 In3 Se1 1_545 6_555 124.351(13)
In3 In3 Se4 1_545 6_546 40.619(12)
In3 In3 Se4 1_545 6_556 139.381(18)
In3 In3 Se1 1_565 6_545 124.351(13)
In3 In3 Se1 1_565 6_555 55.649(9)
In3 In3 Se4 1_565 6_546 139.381(18)
In3 In3 Se4 1_565 6_556 40.619(12)
Se1 In3 Se1 . 6_545 71.494(18)
Se1 In3 Se1 . 6_555 71.494(18)
Se1 In3 Se3 . 2_655 133.67(3)
Se1 In3 Se4 . 6_546 113.92(2)
Se1 In3 Se4 . 6_556 113.92(2)
Se1 In3 Se1 6_545 6_555 68.701(13)
Se1 In3 Se3 6_545 2_655 70.606(18)
Se1 In3 Se4 6_545 6_546 95.083(14)
Se1 In3 Se4 6_545 6_556 160.95(2)
Se1 In3 Se3 6_555 2_655 70.606(18)
Se1 In3 Se4 6_555 6_546 160.95(2)
Se1 In3 Se4 6_555 6_556 95.083(14)
Se3 In3 Se4 2_655 6_546 95.08(2)
Se3 In3 Se4 2_655 6_556 95.08(2)
Se4 In3 Se4 6_546 6_556 98.76(2)
In2 Se1 In2 6_546 6_556 92.86(2)
In2 Se1 In3 6_546 . 112.287(19)
In2 Se1 In3 6_546 6_545 84.802(14)
In2 Se1 In3 6_546 6_555 136.64(2)
In2 Se1 Se1 6_546 1_545 43.568(12)
In2 Se1 Se1 6_546 1_565 136.43(2)
In2 Se1 Se1 6_546 6_545 100.184(12)
In2 Se1 Se1 6_546 6_555 166.119(16)
In2 Se1 Se2 6_546 . 47.575(13)
In2 Se1 Se3 6_546 5_445 54.788(16)
In2 Se1 Se3 6_546 5_455 102.65(2)
In2 Se1 In3 6_556 . 112.287(19)
In2 Se1 In3 6_556 6_545 136.64(2)
In2 Se1 In3 6_556 6_555 84.802(14)
In2 Se1 Se1 6_556 1_545 136.43(2)
In2 Se1 Se1 6_556 1_565 43.568(12)
In2 Se1 Se1 6_556 6_545 166.119(16)
In2 Se1 Se1 6_556 6_555 100.184(12)
In2 Se1 Se2 6_556 . 47.575(13)
In2 Se1 Se3 6_556 5_445 102.65(2)
In2 Se1 Se3 6_556 5_455 54.788(16)
In3 Se1 In3 . 6_545 108.51(2)
In3 Se1 In3 . 6_555 108.51(2)
In3 Se1 Se1 . 6_555 67.047(18)
In3 Se1 Se2 . . 135.19(2)
In3 Se1 Se3 . 5_445 143.728(13)
In3 Se1 Se3 . 5_455 143.728(13)
In3 Se1 In3 6_545 6_555 68.701(13)
In3 Se1 Se1 6_545 1_545 55.649(10)
In3 Se1 Se1 6_545 1_565 124.351(15)
In3 Se1 Se1 6_545 6_545 41.459(14)
In3 Se1 Se1 6_545 6_555 82.466(16)
In3 Se1 Se2 6_545 . 108.174(19)
In3 Se1 Se3 6_545 5_445 42.799(14)
In3 Se1 Se3 6_545 5_455 83.442(16)
In3 Se1 Se1 6_555 1_545 124.351(15)
In3 Se1 Se1 6_555 1_565 55.649(10)
In3 Se1 Se1 6_555 6_545 82.466(16)
In3 Se1 Se1 6_555 6_555 41.459(14)
In3 Se1 Se2 6_555 . 108.174(19)
In3 Se1 Se3 6_555 5_445 83.442(16)
In3 Se1 Se3 6_555 5_455 42.799(14)
Se1 Se1 Se1 1_545 6_545 56.776(11)
Se1 Se1 Se1 1_545 6_555 123.224(17)
Se1 Se1 Se3 1_545 5_445 56.703(11)
Se1 Se1 Se3 1_545 5_455 123.297(17)
Se1 Se1 Se1 1_565 6_545 123.224(17)
Se1 Se1 Se1 1_565 6_555 56.776(11)
Se1 Se1 Se3 1_565 5_445 123.297(17)
Se1 Se1 Se3 1_565 5_455 56.703(11)
Se1 Se1 Se1 6_545 6_555 66.448(14)
Se1 Se1 Se2 6_545 . 142.961(13)
Se1 Se1 Se3 6_545 5_445 81.396(15)
Se1 Se1 Se3 6_545 5_455 116.871(19)
Se1 Se1 Se2 6_555 . 142.961(13)
Se1 Se1 Se3 6_555 5_445 116.871(19)
Se1 Se1 Se3 6_555 5_455 81.396(15)
Se2 Se1 Se3 . 5_445 65.381(17)
Se2 Se1 Se3 . 5_455 65.381(17)
Se3 Se1 Se3 5_445 5_455 66.594(15)
Tl1 Se2 Tl1 6_546 6_556 76.10(2)
Tl1 Se2 Tl2 6_546 1_545 7.689(13)
Tl1 Se2 Tl2 6_546 . 69.244(19)
Tl1 Se2 In2 6_546 . 124.82(2)
Tl1 Se2 In2 6_546 6_546 87.489(18)
Tl1 Se2 In2 6_546 6_556 148.67(3)
Tl1 Se2 Se1 6_546 . 118.10(2)
Tl1 Se2 Se2 6_546 1_545 51.949(16)
Tl1 Se2 Se2 6_546 1_565 128.05(2)
Tl1 Se2 Se2 6_546 6_546 110.899(15)
Tl1 Se2 Se2 6_546 6_556 168.61(2)
Tl1 Se2 Se3 6_546 5_445 61.888(19)
Tl1 Se2 Se3 6_546 5_455 98.64(2)
Tl1 Se2 Se4 6_546 . 57.184(19)
Tl1 Se2 Tl2 6_556 1_545 69.244(19)
Tl1 Se2 Tl2 6_556 . 7.689(13)
Tl1 Se2 In2 6_556 . 124.82(2)
Tl1 Se2 In2 6_556 6_546 148.67(3)
Tl1 Se2 In2 6_556 6_556 87.489(18)
Tl1 Se2 Se1 6_556 . 118.10(2)
Tl1 Se2 Se2 6_556 1_545 128.05(2)
Tl1 Se2 Se2 6_556 1_565 51.949(16)
Tl1 Se2 Se2 6_556 6_546 168.61(2)
Tl1 Se2 Se2 6_556 6_556 110.899(15)
Tl1 Se2 Se3 6_556 5_445 98.64(2)
Tl1 Se2 Se3 6_556 5_455 61.888(19)
Tl1 Se2 Se4 6_556 . 57.184(19)
Tl2 Se2 Tl2 1_545 . 62.186(13)
Tl2 Se2 In2 1_545 . 125.34(2)
Tl2 Se2 In2 1_545 6_546 95.178(13)
Tl2 Se2 In2 1_545 6_556 147.42(2)
Tl2 Se2 Se1 1_545 . 123.962(15)
Tl2 Se2 Se2 1_545 1_545 58.907(12)
Tl2 Se2 Se2 1_545 1_565 121.093(19)
Tl2 Se2 Se2 1_545 6_546 117.058(10)
Tl2 Se2 Se2 1_545 6_556 167.79(2)
Tl2 Se2 Se3 1_545 5_445 67.384(13)
Tl2 Se2 Se3 1_545 5_455 97.822(17)
Tl2 Se2 Se4 1_545 . 50.873(12)
Tl2 Se2 In2 . . 125.34(2)
Tl2 Se2 In2 . 6_546 147.42(2)
Tl2 Se2 In2 . 6_556 95.178(13)
Tl2 Se2 Se1 . . 123.962(15)
Tl2 Se2 Se2 . 1_545 121.093(19)
Tl2 Se2 Se2 . 1_565 58.907(12)
Tl2 Se2 Se2 . 6_546 167.79(2)
Tl2 Se2 Se2 . 6_556 117.058(10)
Tl2 Se2 Se3 . 5_445 97.822(17)
Tl2 Se2 Se3 . 5_455 67.384(13)
Tl2 Se2 Se4 . . 50.873(12)
In2 Se2 In2 . 6_546 86.47(2)
In2 Se2 In2 . 6_556 86.47(2)
In2 Se2 Se1 . . 96.79(3)
In2 Se2 Se2 . 6_546 43.875(14)
In2 Se2 Se2 . 6_556 43.875(14)
In2 Se2 Se3 . 5_445 136.53(2)
In2 Se2 Se3 . 5_455 136.53(2)
In2 Se2 Se4 . . 89.96(2)
In2 Se2 In2 6_546 6_556 93.52(3)
In2 Se2 Se1 6_546 . 47.915(14)
In2 Se2 Se2 6_546 1_545 43.241(14)
In2 Se2 Se2 6_546 1_565 136.76(3)
In2 Se2 Se2 6_546 6_546 42.593(15)
In2 Se2 Se2 6_546 6_556 90.05(2)
In2 Se2 Se3 6_546 5_445 50.066(15)
In2 Se2 Se3 6_546 5_455 95.31(2)
In2 Se2 Se4 6_546 . 133.020(14)
In2 Se2 Se1 6_556 . 47.915(14)
In2 Se2 Se2 6_556 1_545 136.76(3)
In2 Se2 Se2 6_556 1_565 43.241(14)
In2 Se2 Se2 6_556 6_546 90.05(2)
In2 Se2 Se2 6_556 6_556 42.593(15)
In2 Se2 Se3 6_556 5_445 95.31(2)
In2 Se2 Se3 6_556 5_455 50.066(15)
In2 Se2 Se4 6_556 . 133.020(14)
Se1 Se2 Se2 . 6_546 67.339(17)
Se1 Se2 Se2 . 6_556 67.339(17)
Se1 Se2 Se3 . 5_445 56.591(16)
Se1 Se2 Se3 . 5_455 56.591(16)
Se1 Se2 Se4 . . 173.25(2)
Se2 Se2 Se2 1_545 1_565 180.0(5)
Se2 Se2 Se2 1_545 6_546 59.612(13)
Se2 Se2 Se2 1_545 6_556 120.388(19)
Se2 Se2 Se3 1_545 5_445 59.729(11)
Se2 Se2 Se3 1_545 5_455 120.271(16)
Se2 Se2 Se2 1_565 6_546 120.388(19)
Se2 Se2 Se2 1_565 6_556 59.612(13)
Se2 Se2 Se3 1_565 5_445 120.271(16)
Se2 Se2 Se3 1_565 5_455 59.729(11)
Se2 Se2 Se2 6_546 6_556 60.777(14)
Se2 Se2 Se3 6_546 5_445 92.659(16)
Se2 Se2 Se3 6_546 5_455 123.81(2)
Se2 Se2 Se4 6_546 . 118.249(18)
Se2 Se2 Se3 6_556 5_445 123.81(2)
Se2 Se2 Se3 6_556 5_455 92.659(16)
Se2 Se2 Se4 6_556 . 118.249(18)
Se3 Se2 Se3 5_445 5_455 60.542(13)
Se3 Se2 Se4 5_445 . 117.94(2)
Se3 Se2 Se4 5_455 . 117.94(2)
Tl1 Se3 In1 2_656 5_545 97.18(2)
Tl1 Se3 In1 2_656 5_555 97.18(2)
Tl1 Se3 Cr 2_656 5_545 97.18(2)
Tl1 Se3 Cr 2_656 5_555 97.18(2)
Tl1 Se3 In2 2_656 2_656 74.45(2)
Tl1 Se3 In3 2_656 2_655 172.46(3)
Tl1 Se3 Se1 2_656 5_545 107.29(2)
Tl1 Se3 Se1 2_656 5_555 107.29(2)
Tl1 Se3 Se2 2_656 5_545 49.567(17)
Tl1 Se3 Se2 2_656 5_555 49.567(17)
Tl1 Se3 Se3 2_656 2_655 100.59(3)
Tl1 Se3 Se4 2_656 5_544 141.961(17)
Tl1 Se3 Se4 2_656 5_554 141.961(17)
Tl1 Se3 Se4 2_656 6_546 52.372(17)
Tl1 Se3 Se4 2_656 6_556 52.372(17)
In1 Se3 In1 5_545 5_555 94.256(19)
In1 Se3 Cr 5_545 5_555 94.256(19)
In1 Se3 In2 5_545 2_656 132.673(10)
In1 Se3 In3 5_545 2_655 87.929(17)
In1 Se3 Se1 5_545 5_545 94.758(12)
In1 Se3 Se1 5_545 5_555 152.58(2)
In1 Se3 Se2 5_545 5_545 95.340(12)
In1 Se3 Se2 5_545 5_555 146.30(2)
In1 Se3 Se3 5_545 1_545 42.872(9)
In1 Se3 Se3 5_545 1_565 137.128(19)
In1 Se3 Se3 5_545 2_655 47.128(10)
In1 Se3 Se4 5_545 5_544 45.411(12)
In1 Se3 Se4 5_545 5_554 93.072(18)
In1 Se3 Se4 5_545 6_546 45.298(13)
In1 Se3 Se4 5_545 6_556 92.907(19)
In1 Se3 Cr 5_555 5_545 94.256(19)
In1 Se3 Cr 5_555 5_555 0.0(5)
In1 Se3 In2 5_555 2_656 132.673(10)
In1 Se3 In3 5_555 2_655 87.929(17)
In1 Se3 Se1 5_555 5_545 152.58(2)
In1 Se3 Se1 5_555 5_555 94.758(12)
In1 Se3 Se2 5_555 5_545 146.30(2)
In1 Se3 Se2 5_555 5_555 95.340(12)
In1 Se3 Se3 5_555 1_545 137.128(19)
In1 Se3 Se3 5_555 1_565 42.872(9)
In1 Se3 Se3 5_555 2_655 47.128(10)
In1 Se3 Se4 5_555 5_544 93.072(18)
In1 Se3 Se4 5_555 5_554 45.411(12)
In1 Se3 Se4 5_555 6_546 92.907(19)
In1 Se3 Se4 5_555 6_556 45.298(13)
Cr Se3 Cr 5_545 5_555 94.256(19)
Cr Se3 In2 5_545 2_656 132.673(10)
Cr Se3 In3 5_545 2_655 87.929(17)
Cr Se3 Se1 5_545 5_545 94.758(12)
Cr Se3 Se1 5_545 5_555 152.58(2)
Cr Se3 Se2 5_545 5_545 95.340(12)
Cr Se3 Se2 5_545 5_555 146.30(2)
Cr Se3 Se3 5_545 1_545 42.872(9)
Cr Se3 Se3 5_545 1_565 137.128(19)
Cr Se3 Se3 5_545 2_655 47.128(10)
Cr Se3 Se4 5_545 5_544 45.411(12)
Cr Se3 Se4 5_545 5_554 93.072(18)
Cr Se3 Se4 5_545 6_546 45.298(13)
Cr Se3 Se4 5_545 6_556 92.907(19)
Cr Se3 In2 5_555 2_656 132.673(10)
Cr Se3 In3 5_555 2_655 87.929(17)
Cr Se3 Se1 5_555 5_545 152.58(2)
Cr Se3 Se1 5_555 5_555 94.758(12)
Cr Se3 Se2 5_555 5_545 146.30(2)
Cr Se3 Se2 5_555 5_555 95.340(12)
Cr Se3 Se3 5_555 1_545 137.128(19)
Cr Se3 Se3 5_555 1_565 42.872(9)
Cr Se3 Se3 5_555 2_655 47.128(10)
Cr Se3 Se4 5_555 5_544 93.072(18)
Cr Se3 Se4 5_555 5_554 45.411(12)
Cr Se3 Se4 5_555 6_546 92.907(19)
Cr Se3 Se4 5_555 6_556 45.298(13)
In2 Se3 In3 2_656 2_655 98.01(3)
In2 Se3 Se1 2_656 5_545 47.708(13)
In2 Se3 Se1 2_656 5_555 47.708(13)
In2 Se3 Se2 2_656 5_545 43.670(13)
In2 Se3 Se2 2_656 5_555 43.670(13)
In2 Se3 Se3 2_656 1_545 90.000(11)
In2 Se3 Se3 2_656 1_565 90.000(11)
In2 Se3 Se3 2_656 2_655 175.04(3)
In2 Se3 Se4 2_656 5_544 122.44(2)
In2 Se3 Se4 2_656 5_554 122.44(2)
In2 Se3 Se4 2_656 6_546 114.61(2)
In2 Se3 Se4 2_656 6_556 114.61(2)
In3 Se3 Se1 2_655 5_545 66.595(18)
In3 Se3 Se1 2_655 5_555 66.595(18)
In3 Se3 Se2 2_655 5_545 124.62(2)
In3 Se3 Se2 2_655 5_555 124.62(2)
In3 Se3 Se3 2_655 1_545 90.000(14)
In3 Se3 Se3 2_655 1_565 90.000(14)
In3 Se3 Se3 2_655 2_655 86.96(2)
In3 Se3 Se4 2_655 5_544 42.569(14)
In3 Se3 Se4 2_655 5_554 42.569(14)
In3 Se3 Se4 2_655 6_546 133.180(18)
In3 Se3 Se4 2_655 6_556 133.180(18)
Se1 Se3 Se1 5_545 5_555 66.594(15)
Se1 Se3 Se2 5_545 5_545 58.029(16)
Se1 Se3 Se2 5_545 5_555 91.374(18)
Se1 Se3 Se3 5_545 1_545 56.703(12)
Se1 Se3 Se3 5_545 1_565 123.297(18)
Se1 Se3 Se3 5_545 2_655 135.502(16)
Se1 Se3 Se4 5_545 5_544 75.321(16)
Se1 Se3 Se4 5_545 5_554 108.22(2)
Se1 Se3 Se4 5_545 6_546 111.678(12)
Se1 Se3 Se4 5_545 6_556 159.11(2)
Se1 Se3 Se2 5_555 5_545 91.374(18)
Se1 Se3 Se2 5_555 5_555 58.029(16)
Se1 Se3 Se3 5_555 1_545 123.297(18)
Se1 Se3 Se3 5_555 1_565 56.703(12)
Se1 Se3 Se3 5_555 2_655 135.502(16)
Se1 Se3 Se4 5_555 5_544 108.22(2)
Se1 Se3 Se4 5_555 5_554 75.321(16)
Se1 Se3 Se4 5_555 6_546 159.11(2)
Se1 Se3 Se4 5_555 6_556 111.678(12)
Se2 Se3 Se2 5_545 5_555 60.542(13)
Se2 Se3 Se3 5_545 1_545 59.729(11)
Se2 Se3 Se3 5_545 1_565 120.271(16)
Se2 Se3 Se3 5_545 2_655 132.827(19)
Se2 Se3 Se4 5_545 5_544 116.325(11)
Se2 Se3 Se4 5_545 5_554 164.40(2)
Se2 Se3 Se4 5_545 6_546 71.825(16)
Se2 Se3 Se4 5_545 6_556 101.93(2)
Se2 Se3 Se3 5_555 1_545 120.271(16)
Se2 Se3 Se3 5_555 1_565 59.729(11)
Se2 Se3 Se3 5_555 2_655 132.827(19)
Se2 Se3 Se4 5_555 5_544 164.40(2)
Se2 Se3 Se4 5_555 5_554 116.325(11)
Se2 Se3 Se4 5_555 6_546 101.93(2)
Se2 Se3 Se4 5_555 6_556 71.825(16)
Se3 Se3 Se3 1_545 1_565 180.0(5)
Se3 Se3 Se3 1_545 2_655 90.000(12)
Se3 Se3 Se4 1_545 5_544 58.969(11)
Se3 Se3 Se4 1_545 5_554 121.031(17)
Se3 Se3 Se4 1_545 6_546 59.036(12)
Se3 Se3 Se4 1_545 6_556 120.964(19)
Se3 Se3 Se3 1_565 2_655 90.000(12)
Se3 Se3 Se4 1_565 5_544 121.031(17)
Se3 Se3 Se4 1_565 5_554 58.969(11)
Se3 Se3 Se4 1_565 6_546 120.964(19)
Se3 Se3 Se4 1_565 6_556 59.036(12)
Se3 Se3 Se4 2_655 5_544 61.541(16)
Se3 Se3 Se4 2_655 5_554 61.541(16)
Se3 Se3 Se4 2_655 6_546 61.336(16)
Se3 Se3 Se4 2_655 6_556 61.336(16)
Se4 Se3 Se4 5_544 5_554 62.063(14)
Se4 Se3 Se4 5_544 6_546 90.709(15)
Se4 Se3 Se4 5_544 6_556 122.88(2)
Se4 Se3 Se4 5_554 6_546 122.88(2)
Se4 Se3 Se4 5_554 6_556 90.709(15)
Se4 Se3 Se4 6_546 6_556 61.929(14)
Tl1 Se4 Tl1 5_445 5_455 72.644(18)
Tl1 Se4 Tl1 5_445 6_546 26.78(3)
Tl1 Se4 Tl1 5_445 6_556 78.44(2)
Tl1 Se4 Tl2 5_445 1_545 13.482(18)
Tl1 Se4 Tl2 5_445 . 75.169(16)
Tl1 Se4 In1 5_445 1_556 105.91(3)
Tl1 Se4 Cr 5_445 1_556 105.91(3)
Tl1 Se4 In3 5_445 6_546 93.230(15)
Tl1 Se4 In3 5_445 6_556 162.86(3)
Tl1 Se4 Se2 5_445 . 78.09(2)
Tl1 Se4 Se3 5_445 5_446 104.602(16)
Tl1 Se4 Se3 5_445 5_456 149.63(3)
Tl1 Se4 Se3 5_445 6_546 61.88(2)
Tl1 Se4 Se3 5_445 6_556 97.94(2)
Tl1 Se4 Se4 5_445 1_545 53.678(12)
Tl1 Se4 Se4 5_445 1_565 126.322(19)
Tl1 Se4 Tl1 5_455 6_546 78.44(2)
Tl1 Se4 Tl1 5_455 6_556 26.78(3)
Tl1 Se4 Tl2 5_455 1_545 75.169(16)
Tl1 Se4 Tl2 5_455 . 13.482(18)
Tl1 Se4 In1 5_455 1_556 105.91(3)
Tl1 Se4 Cr 5_455 1_556 105.91(3)
Tl1 Se4 In3 5_455 6_546 162.86(3)
Tl1 Se4 In3 5_455 6_556 93.230(15)
Tl1 Se4 Se2 5_455 . 78.09(2)
Tl1 Se4 Se3 5_455 5_446 149.63(3)
Tl1 Se4 Se3 5_455 5_456 104.602(16)
Tl1 Se4 Se3 5_455 6_546 97.94(2)
Tl1 Se4 Se3 5_455 6_556 61.88(2)
Tl1 Se4 Se4 5_455 1_545 126.322(19)
Tl1 Se4 Se4 5_455 1_565 53.678(12)
Tl1 Se4 Tl1 6_546 6_556 71.529(18)
Tl1 Se4 Tl2 6_546 1_545 13.300(18)
Tl1 Se4 Tl2 6_546 . 74.560(17)
Tl1 Se4 In1 6_546 1_556 130.51(2)
Tl1 Se4 Cr 6_546 1_556 130.51(2)
Tl1 Se4 In3 6_546 6_546 84.600(17)
Tl1 Se4 In3 6_546 6_556 142.48(3)
Tl1 Se4 Se2 6_546 . 52.84(2)
Tl1 Se4 Se3 6_546 5_446 113.150(12)
Tl1 Se4 Se3 6_546 5_456 174.69(2)
Tl1 Se4 Se3 6_546 6_546 85.96(2)
Tl1 Se4 Se3 6_546 6_556 122.07(3)
Tl1 Se4 Se4 6_546 1_545 54.236(13)
Tl1 Se4 Se4 6_546 1_565 125.764(19)
Tl1 Se4 Tl2 6_556 1_545 74.560(17)
Tl1 Se4 Tl2 6_556 . 13.300(18)
Tl1 Se4 In1 6_556 1_556 130.51(2)
Tl1 Se4 Cr 6_556 1_556 130.51(2)
Tl1 Se4 In3 6_556 6_546 142.48(3)
Tl1 Se4 In3 6_556 6_556 84.600(17)
Tl1 Se4 Se2 6_556 . 52.84(2)
Tl1 Se4 Se3 6_556 5_446 174.69(2)
Tl1 Se4 Se3 6_556 5_456 113.150(12)
Tl1 Se4 Se3 6_556 6_546 122.07(3)
Tl1 Se4 Se3 6_556 6_556 85.96(2)
Tl1 Se4 Se4 6_556 1_545 125.764(19)
Tl1 Se4 Se4 6_556 1_565 54.236(13)
Tl2 Se4 Tl2 1_545 . 74.429(15)
Tl2 Se4 In1 1_545 1_556 118.427(18)
Tl2 Se4 Cr 1_545 1_556 118.427(18)
Tl2 Se4 In3 1_545 6_546 88.858(13)
Tl2 Se4 In3 1_545 6_556 153.93(3)
Tl2 Se4 Se2 1_545 . 65.299(14)
Tl2 Se4 Se3 1_545 5_446 109.398(10)
Tl2 Se4 Se3 1_545 5_456 162.88(2)
Tl2 Se4 Se3 1_545 6_546 73.913(13)
Tl2 Se4 Se3 1_545 6_556 110.197(19)
Tl2 Se4 Se4 1_545 1_545 52.785(10)
Tl2 Se4 Se4 1_545 1_565 127.215(17)
Tl2 Se4 In1 . 1_556 118.427(18)
Tl2 Se4 Cr . 1_556 118.427(18)
Tl2 Se4 In3 . 6_546 153.93(3)
Tl2 Se4 In3 . 6_556 88.858(13)
Tl2 Se4 Se2 . . 65.299(14)
Tl2 Se4 Se3 . 5_446 162.88(2)
Tl2 Se4 Se3 . 5_456 109.398(10)
Tl2 Se4 Se3 . 6_546 110.197(19)
Tl2 Se4 Se3 . 6_556 73.913(13)
Tl2 Se4 Se4 . 1_545 127.215(17)
Tl2 Se4 Se4 . 1_565 52.785(10)
In1 Se4 Cr 1_556 1_556 0.0(5)
In1 Se4 In3 1_556 6_546 87.01(2)
In1 Se4 In3 1_556 6_556 87.01(2)
In1 Se4 Se2 1_556 . 174.94(2)
In1 Se4 Se3 1_556 5_446 44.701(13)
In1 Se4 Se3 1_556 5_456 44.701(13)
In1 Se4 Se3 1_556 6_546 44.590(12)
In1 Se4 Se3 1_556 6_556 44.590(12)
In1 Se4 Se4 1_556 1_545 90.000(14)
In1 Se4 Se4 1_556 1_565 90.000(14)
Cr Se4 In3 1_556 6_546 87.01(2)
Cr Se4 In3 1_556 6_556 87.01(2)
Cr Se4 Se2 1_556 . 174.94(2)
Cr Se4 Se3 1_556 5_446 44.701(13)
Cr Se4 Se3 1_556 5_456 44.701(13)
Cr Se4 Se3 1_556 6_546 44.590(12)
Cr Se4 Se3 1_556 6_556 44.590(12)
Cr Se4 Se4 1_556 1_545 90.000(14)
Cr Se4 Se4 1_556 1_565 90.000(14)
In3 Se4 In3 6_546 6_556 98.76(2)
In3 Se4 Se2 6_546 . 89.70(2)
In3 Se4 Se3 6_546 5_446 42.356(17)
In3 Se4 Se3 6_546 5_456 92.50(2)
In3 Se4 Se3 6_546 6_546 83.236(17)
In3 Se4 Se3 6_546 6_556 131.55(3)
In3 Se4 Se4 6_546 1_545 40.619(12)
In3 Se4 Se4 6_546 1_565 139.38(2)
In3 Se4 Se2 6_556 . 89.70(2)
In3 Se4 Se3 6_556 5_446 92.50(2)
In3 Se4 Se3 6_556 5_456 42.356(17)
In3 Se4 Se3 6_556 6_546 131.55(3)
In3 Se4 Se3 6_556 6_556 83.236(17)
In3 Se4 Se4 6_556 1_545 139.38(2)
In3 Se4 Se4 6_556 1_565 40.619(12)
Se2 Se4 Se3 . 5_446 131.745(18)
Se2 Se4 Se3 . 5_456 131.745(18)
Se2 Se4 Se3 . 6_546 138.720(15)
Se2 Se4 Se3 . 6_556 138.720(15)
Se2 Se4 Se4 . 1_545 90.000(14)
Se2 Se4 Se4 . 1_565 90.000(14)
Se3 Se4 Se3 5_446 5_456 62.063(14)
Se3 Se4 Se3 5_446 6_546 57.123(15)
Se3 Se4 Se3 5_446 6_556 89.291(19)
Se3 Se4 Se4 5_446 1_545 58.969(12)
Se3 Se4 Se4 5_446 1_565 121.031(18)
Se3 Se4 Se3 5_456 6_546 89.291(19)
Se3 Se4 Se3 5_456 6_556 57.123(15)
Se3 Se4 Se4 5_456 1_545 121.031(18)
Se3 Se4 Se4 5_456 1_565 58.969(12)
Se3 Se4 Se3 6_546 6_556 61.929(14)
Se3 Se4 Se4 6_546 1_545 59.036(13)
Se3 Se4 Se4 6_546 1_565 120.964(19)
Se3 Se4 Se4 6_556 1_545 120.964(19)
Se3 Se4 Se4 6_556 1_565 59.036(13)
Se4 Se4 Se4 1_545 1_565 180.0(5)

loop_
_geom_bond_atom_site_label_1
_geom_bond_atom_site_label_2
_geom_bond_site_symmetry_2
_geom_bond_distance
Tl1 Tl1 1_545 3.9754(8)
Tl1 Tl1 1_565 3.9754(8)
Tl1 Tl1 2_656 1.5654(15)
Tl1 Tl2 5_545 0.7827(11)
Tl1 Se2 6_546 3.2249(11)
Tl1 Se2 6_556 3.2249(11)
Tl1 Se3 2_656 3.7369(13)
Tl1 Se4 5_545 3.3558(9)
Tl1 Se4 5_555 3.3558(9)
Tl1 Se4 6_546 3.4010(9)
Tl1 Se4 6_556 3.4010(9)
Tl2 Tl2 1_545 3.9754(8)
Tl2 Tl2 1_565 3.9754(8)
Tl2 Se2 . 3.8489(8)
Tl2 Se2 1_565 3.8489(8)
Tl2 Se2 2_556 3.8489(8)
Tl2 Se2 2_566 3.8489(8)
Tl2 Se4 . 3.2865(7)
Tl2 Se4 1_565 3.2865(7)
Tl2 Se4 2_556 3.2865(7)
Tl2 Se4 2_566 3.2865(7)
In1 In1 1_545 3.9754(8)
In1 In1 1_565 3.9754(8)
In1 Cr 1_545 3.9754(8)
In1 Cr . 0
In1 Cr 1_565 3.9754(8)
In1 In3 5_445 3.6941(6)
In1 In3 5_455 3.6941(6)
In1 In3 6_545 3.6941(6)
In1 In3 6_555 3.6941(6)
In1 Se3 5_445 2.7122(5)
In1 Se3 5_455 2.7122(5)
In1 Se3 6_545 2.7122(5)
In1 Se3 6_555 2.7122(5)
In1 Se4 1_554 2.7460(8)
In1 Se4 2_556 2.7460(8)
Cr Cr 1_545 3.9754(8)
Cr Cr 1_565 3.9754(8)
Cr In3 5_445 3.6941(6)
Cr In3 5_455 3.6941(6)
Cr In3 6_545 3.6941(6)
Cr In3 6_555 3.6941(6)
Cr Se3 5_445 2.7122(5)
Cr Se3 5_455 2.7122(5)
Cr Se3 6_545 2.7122(5)
Cr Se3 6_555 2.7122(5)
Cr Se4 1_554 2.7460(8)
Cr Se4 2_556 2.7460(8)
In2 In2 1_545 3.9754(8)
In2 In2 1_565 3.9754(8)
In2 In2 6_546 3.6944(8)
In2 In2 6_556 3.6944(8)
In2 Se1 6_546 2.7433(6)
In2 Se1 6_556 2.7433(6)
In2 Se2 . 2.6644(9)
In2 Se2 6_546 2.7286(7)
In2 Se2 6_556 2.7286(7)
In2 Se3 2_656 3.0300(9)
In3 In3 1_545 3.9754(8)
In3 In3 1_565 3.9754(8)
In3 Se1 . 2.5328(9)
In3 Se1 6_545 3.5227(7)
In3 Se1 6_555 3.5227(7)
In3 Se3 2_655 2.6080(9)
In3 Se4 6_546 2.6186(6)
In3 Se4 6_556 2.6186(6)
Se1 Se1 1_545 3.9754(8)
Se1 Se1 1_565 3.9754(8)
Se1 Se1 6_545 3.6278(9)
Se1 Se1 6_555 3.6278(9)
Se1 Se2 . 3.6795(11)
Se1 Se3 5_445 3.6207(9)
Se1 Se3 5_455 3.6207(9)
Se2 Se2 1_545 3.9754(8)
Se2 Se2 1_565 3.9754(8)
Se2 Se2 6_546 3.9294(10)
Se2 Se2 6_556 3.9294(10)
Se2 Se3 5_445 3.9432(9)
Se2 Se3 5_455 3.9432(9)
Se2 Se4 . 3.8022(11)
Se3 Se3 1_545 3.9754(8)
Se3 Se3 1_565 3.9754(8)
Se3 Se3 2_655 3.6905(11)
Se3 Se4 5_544 3.8558(10)
Se3 Se4 5_554 3.8558(10)
Se3 Se4 6_546 3.8633(10)
Se3 Se4 6_556 3.8633(10)
Se4 Se4 1_545 3.9754(8)
Se4 Se4 1_565 3.9754(8)
